data_9001592
loop_
_publ_author_name
'Northrup, P. A.'
'Leinenweber, K.'
'Parise, J. B.'

_publ_section_title
;
 The location of H in the high-pressure synthetic Al2SiO4(OH)2 topaz analogue
 Sample OH synthetic
;
_journal_name_full 'American Mineralogist'
_journal_page_first 401
_journal_page_last 404
_journal_volume 79
_journal_year 1994
_chemical_formula_sum 'Al2 H2 O6 Si'
_chemical_name_mineral Topaz
_space_group_IT_number 62
_symmetry_space_group_name_Hall '-P 2c 2ab'
_symmetry_space_group_name_H-M 'P b n m'
_cell_angle_alpha 90
_cell_angle_beta 90
_cell_angle_gamma 90
_cell_length_a 4.7203
_cell_length_b 8.9207
_cell_length_c 8.4189
_cell_formula_units_Z 4
_cell_volume 354.506
_database_code_amcsd 0001643
_exptl_crystal_density_diffrn 3.374
_cod_original_formula_sum 'Al2 Si O6 H2'
_cod_database_code 9001592

loop_
_space_group_symop_operation_xyz
x,y,z
x,y,1/2-z
-x,-y,1/2+z
1/2+x,1/2-y,1/2+z
1/2-x,1/2+y,1/2-z
1/2-x,1/2+y,z
1/2+x,1/2-y,-z
-x,-y,-z

loop_
_atom_site_label
_atom_site_fract_x
_atom_site_fract_y
_atom_site_fract_z
_atom_site_occupancy
_atom_site_U_iso_or_equiv
Al 0.90499 0.13210 0.07984 1.00000 0.00418
Si 0.40189 0.94045 0.25000 1.00000 0.00367
O1 0.71040 0.02620 0.25000 1.00000 0.00481
O2 0.44390 0.75610 0.25000 1.00000 0.00456
O3 0.21410 0.99290 0.09430 1.00000 0.00481
O-h 0.59060 0.25070 0.06590 1.00000 0.00659
H1 0.44300 0.19900 0.08800 0.50000 0.03420
H2 0.60700 0.28100 0.15100 0.50000 0.08992

loop_
_cod_related_entry_id
_cod_related_entry_database
_cod_related_entry_code
1 AMCSD 0001643
